data_9013676
loop_
_publ_author_name
'Ballirano, P.'
'Andreozzi, G. B.'
'Dogan, M.'
'Dogan, A. U.'

_publ_section_title
;
 Crystal structure and iron topochemistry of
 erionite-K from Rome, Oregon, U.S.A.
;
_journal_name_full 'American Mineralogist'
_journal_page_first 1262
_journal_page_last 1270
_journal_paper_doi 10.2138/am.2009.3163
_journal_volume 94
_journal_year 2009
_chemical_compound_source 'Rome, Oregon, USA'
_chemical_formula_sum 'Al3.378 Ca0.54 H78 K1.381 Mg1.116 Mn0.012 Na1.254 O53.466 Si14.622'
_chemical_name_mineral Erionite-K
_space_group_IT_number 194
_symmetry_space_group_name_Hall '-P 6c 2c'
_symmetry_space_group_name_H-M 'P 63/m m c'
_cell_angle_alpha 90
_cell_angle_beta 90
_cell_angle_gamma 120
_cell_formula_units_Z 2
_cell_length_a 13.22794
_cell_length_b 13.22794
_cell_length_c 15.06946
_cell_volume 2283.562
_database_code_amcsd 0004973
_exptl_crystal_density_diffrn 2.281
_cod_original_formula_sum 'K1.381 Na1.254 Ca.54 Mg1.116 Mn.012 (Al3.378 Si14.622) O53.466 H78'
_cod_database_code 9013676

loop_
_space_group_symop_operation_xyz
x,y,z
-x,-x+y,1/2+z
x,x-y,1/2-z
-x+y,-x,1/2-z
x-y,x,1/2+z
-y,-x,z
y,x,-z
y,-x+y,-z
-y,x-y,z
x-y,-y,1/2+z
-x+y,y,1/2-z
x,y,1/2-z
-x,-y,1/2+z
x,x-y,z
-x,-x+y,-z
x-y,x,-z
-x+y,-x,z
y,x,1/2+z
-y,-x,1/2-z
-y,x-y,1/2-z
y,-x+y,1/2+z
-x+y,y,z
x-y,-y,-z
-x,-y,-z

loop_
_atom_site_label
_atom_site_fract_x
_atom_site_fract_y
_atom_site_fract_z
_atom_site_occupancy
_atom_site_U_iso_or_equiv
_atom_site_type_symbol
_atom_site_attached_hydrogens
K1 0.00000 0.00000 0.25000 0.97600 0.02860 K 0
NaB 0.30650 0.61300 0.09020 0.20900 0.20200 Na 0
CaB 0.30650 0.61300 0.09020 0.09000 0.20200 Ca 0
MgA 0.30800 0.61700 0.87200 0.09300 0.20200 Mg 0
MnB 0.30650 0.61300 0.09020 0.00200 0.20200 Mn 0
Al1 0.23397 -0.00016 0.10440 0.14300 0.00540 Al 0
Si1 0.23397 -0.00016 0.10440 0.85700 0.00540 Si 0
Si2 0.09314 0.42355 0.25000 0.72300 0.00910 Si 0
Al2 0.09314 0.42355 0.25000 0.27700 0.00910 Al 0
O1 0.34747 0.02431 0.66096 1.00000 0.01220 O 0
O2 0.09799 0.19600 0.12546 1.00000 0.01080 O 0
O3 0.12540 0.25080 0.63350 1.00000 0.02420 O 0
O4 0.26678 0.00000 0.00000 1.00000 0.01250 O 0
O5 0.23430 0.46860 0.25000 1.00000 0.03180 O 0
O6 0.45910 0.91820 0.25000 1.00000 0.03390 O 0
K2 0.50000 0.00000 0.00000 0.13500 0.02860 K 0
Wat1 0.22990 0.45970 0.75000 0.74400 0.08000 O 2
Wat2 0.26350 0.52690 -0.03880 0.27900 0.18200 O 2
Wat3 0.43170 0.86330 0.92100 0.37700 0.18200 O 2
Wat4 0.43520 0.87040 0.66260 0.45800 0.18200 O 2
Wat5 0.26670 0.53300 0.68100 0.36600 0.18200 O 2
Wat6 0.44350 0.88710 0.01430 0.69300 0.18200 O 2

loop_
_cod_changelog_entry_id
_cod_changelog_entry_author
_cod_changelog_entry_date
_cod_changelog_entry_text
1
;cod-tools version 3.8.0
Id: cif_guess_AMCSD_atom_types 9581 2023-05-17 12:35:41Z saulius
;
2023-05-21T08:54:37+03:00
;Derived atom types and hydrogen counts
from atom names that follow the AMCSD naming convention
(Wat == water, O-H == hydroxyl).
;

loop_
_cod_related_entry_id
_cod_related_entry_database
_cod_related_entry_code
1 AMCSD 0004973
